data_1557023
loop_
_publ_author_name
'Bakthavatsalam, Rangarajan'
'Haris, Muhammed P. U.'
'Shaikh, Samir R.'
'Lohar, Amruta'
'Mohanty, Ashutosh'
'Moghe, Dhanashree'
'Sharma, Shivani'
'Biswas, Chinmoy'
'Raavi, Sai Santhosh Kumar'
'Gonnade, Rajesh G.'
'Kundu, Janardan'

_publ_section_title
;
 Ligand Structure Directed Dimensionality Reduction (2D \\rightarrow 1D)
 in Lead Bromide Perovskite
;
_journal_name_full 'The Journal of Physical Chemistry C'
_journal_paper_doi 10.1021/acs.jpcc.9b11033
_journal_year 2020
_chemical_formula_moiety 'Pb Br4, C3 H11 N3 S'
_chemical_formula_sum 'C3 H11 Br4 N3 Pb S'
_chemical_formula_weight 648.04
_space_group_crystal_system monoclinic
_space_group_IT_number 14
_space_group_name_Hall '-P 2ybc'
_space_group_name_H-M_alt 'P 1 21/c 1'
_atom_sites_solution_hydrogens geom
_audit_creation_method SHELXL-2014/7
_cell_angle_alpha 90
_cell_angle_beta 90.406(2)
_cell_angle_gamma 90
_cell_formula_units_Z 4
_cell_length_a 13.3113(5)
_cell_length_b 8.5838(4)
_cell_length_c 12.0368(5)
_cell_measurement_reflns_used 6667
_cell_measurement_temperature 100(2)
_cell_measurement_theta_max 28.34
_cell_measurement_theta_min 3.06
_cell_volume 1375.31(10)
_computing_cell_refinement 'SAINT (Bruker, 2016)'
_computing_data_collection 'APEX3 (Bruker, 2016)'
_computing_data_reduction 'SAINT (Bruker, 2016)'
_computing_molecular_graphics 'Bruker SHELXTL'
_computing_publication_material 'Bruker SHELXTL'
_computing_structure_refinement 'SHELXL-2014/7 (Sheldrick, 2014)'
_computing_structure_solution 'SHELXS-97 (Sheldrick 2008)'
_diffrn_ambient_temperature 100(2)
_diffrn_detector 'Photon II CPAD Area Detector'
_diffrn_detector_area_resol_mean 7.39
_diffrn_measured_fraction_theta_full 0.998
_diffrn_measured_fraction_theta_max 0.998
_diffrn_measurement_device '\k-geometry diffractometer'
_diffrn_measurement_device_type 'Bruker D8 VENTURE Kappa Duo PHOTON II CPAD'
_diffrn_measurement_method '\f and \w scans'
_diffrn_radiation_monochromator 'multilayer mirrors'
_diffrn_radiation_type MoK\a
_diffrn_radiation_wavelength 0.71073
_diffrn_reflns_av_R_equivalents 0.0620
_diffrn_reflns_av_unetI/netI 0.0512
_diffrn_reflns_Laue_measured_fraction_full 0.998
_diffrn_reflns_Laue_measured_fraction_max 0.998
_diffrn_reflns_limit_h_max 17
_diffrn_reflns_limit_h_min -17
_diffrn_reflns_limit_k_max 11
_diffrn_reflns_limit_k_min -9
_diffrn_reflns_limit_l_max 15
_diffrn_reflns_limit_l_min -16
_diffrn_reflns_number 16587
_diffrn_reflns_point_group_measured_fraction_full 0.998
_diffrn_reflns_point_group_measured_fraction_max 0.998
_diffrn_reflns_theta_full 25.242
_diffrn_reflns_theta_max 28.344
_diffrn_reflns_theta_min 2.824
_diffrn_source 'micro-focus sealed tube'
_diffrn_source_type 'Incoatech I\mS HB'
_exptl_absorpt_coefficient_mu 24.004
_exptl_absorpt_correction_T_max 0.380
_exptl_absorpt_correction_T_min 0.086
_exptl_absorpt_correction_type multi-scan
_exptl_absorpt_process_details 'SADABS (BRUKER, 2016)'
_exptl_crystal_colour colourless
_exptl_crystal_density_diffrn 3.130
_exptl_crystal_description plate
_exptl_crystal_F_000 1152
_exptl_crystal_size_max 0.200
_exptl_crystal_size_mid 0.130
_exptl_crystal_size_min 0.050
_refine_diff_density_max 1.609
_refine_diff_density_min -1.352
_refine_diff_density_rms 0.261
_refine_ls_extinction_method none
_refine_ls_goodness_of_fit_ref 1.014
_refine_ls_hydrogen_treatment constr
_refine_ls_matrix_type full
_refine_ls_number_parameters 110
_refine_ls_number_reflns 3423
_refine_ls_number_restraints 0
_refine_ls_restrained_S_all 1.014
_refine_ls_R_factor_all 0.0435
_refine_ls_R_factor_gt 0.0331
_refine_ls_shift/su_max 0.001
_refine_ls_shift/su_mean 0.000
_refine_ls_structure_factor_coef Fsqd
_refine_ls_weighting_details 'w=1/[\s^2^(Fo^2^)+(0.0479P)^2^] where P=(Fo^2^+2Fc^2^)/3'
_refine_ls_weighting_scheme calc
_refine_ls_wR_factor_gt 0.0848
_refine_ls_wR_factor_ref 0.0887
_reflns_Friedel_coverage 0.000
_reflns_number_gt 2814
_reflns_number_total 3423
_reflns_threshold_expression 'I > 2\s(I)'
_cod_data_source_file jp9b11033_si_002.cif
_cod_data_source_block iso_PbBr4_0ma_a
_cod_original_sg_symbol_H-M 'P 21/c'
_cod_database_code 1557023
_shelx_shelxl_version_number 2014/7
_shelx_space_group_comment
;
The symmetry employed for this shelxl refinement is uniquely defined
by the following loop, which should always be used as a source of
symmetry information in preference to the above space-group names.
They are only intended as comments.
;
_shelx_estimated_absorpt_t_min 0.086
_shelx_estimated_absorpt_t_max 0.380

loop_
_space_group_symop_operation_xyz
'x, y, z'
'-x, y+1/2, -z+1/2'
'-x, -y, -z'
'x, -y-1/2, z-1/2'

loop_
_atom_site_label
_atom_site_type_symbol
_atom_site_fract_x
_atom_site_fract_y
_atom_site_fract_z
_atom_site_U_iso_or_equiv
_atom_site_adp_type
_atom_site_occupancy
_atom_site_site_symmetry_order
_atom_site_calc_flag
_atom_site_refinement_flags_posn
_atom_site_refinement_flags_adp
Pb01 Pb 0.15080(2) 0.77880(3) 0.26883(2) 0.02487(10) Uani 1 1 d . .
Br1 Br -0.04910(5) 0.60684(8) 0.26629(5) 0.04090(18) Uani 1 1 d . .
Br2 Br 0.25156(6) 0.48718(8) 0.24996(5) 0.04471(19) Uani 1 1 d . .
Br3 Br 0.34764(4) 0.94003(8) 0.28762(5) 0.03622(16) Uani 1 1 d . .
Br4 Br 0.14443(5) 0.77446(9) 0.01786(5) 0.04341(19) Uani 1 1 d . .
S1 S 0.59030(14) 0.7189(2) -0.06863(14) 0.0442(4) Uani 1 1 d . .
N1 N 0.8778(4) 0.8120(7) 0.0364(5) 0.0434(14) Uani 1 1 d . .
H1NA H 0.9032 0.8367 -0.0314 0.065 Uiso 1 1 calc R U
H1NB H 0.9230 0.7525 0.0744 0.065 Uiso 1 1 calc R U
H1NC H 0.8656 0.9009 0.0752 0.065 Uiso 1 1 calc R U
N2 N 0.4204(5) 0.7277(8) 0.0334(6) 0.062(2) Uani 1 1 d . .
H2NA H 0.3775 0.7529 0.0857 0.074 Uiso 1 1 calc R U
H2NB H 0.4004 0.6714 -0.0237 0.074 Uiso 1 1 calc R U
N3 N 0.5431(5) 0.8568(8) 0.1242(5) 0.0545(17) Uani 1 1 d . .
H3NA H 0.5005 0.8822 0.1768 0.065 Uiso 1 1 calc R U
H3NB H 0.6060 0.8878 0.1286 0.065 Uiso 1 1 calc R U
C1 C 0.7820(5) 0.7229(7) 0.0215(6) 0.0354(15) Uani 1 1 d . .
H1A H 0.7537 0.6968 0.0951 0.042 Uiso 1 1 calc R U
H1B H 0.7953 0.6244 -0.0185 0.042 Uiso 1 1 calc R U
C2 C 0.7076(5) 0.8204(8) -0.0438(5) 0.0344(14) Uani 1 1 d . .
H2A H 0.7376 0.8492 -0.1160 0.041 Uiso 1 1 calc R U
H2B H 0.6940 0.9178 -0.0025 0.041 Uiso 1 1 calc R U
C3 C 0.5131(5) 0.7738(8) 0.0403(5) 0.0359(15) Uani 1 1 d . .

loop_
_atom_site_aniso_label
_atom_site_aniso_U_11
_atom_site_aniso_U_22
_atom_site_aniso_U_33
_atom_site_aniso_U_23
_atom_site_aniso_U_13
_atom_site_aniso_U_12
Pb01 0.02532(14) 0.02909(16) 0.02021(14) 0.00122(8) -0.00001(9) 0.00221(9)
Br1 0.0389(4) 0.0432(4) 0.0406(4) 0.0014(3) -0.0002(3) -0.0136(3)
Br2 0.0560(4) 0.0436(4) 0.0345(3) -0.0012(3) -0.0003(3) 0.0233(3)
Br3 0.0283(3) 0.0449(4) 0.0355(3) 0.0005(3) 0.0024(2) -0.0006(3)
Br4 0.0474(5) 0.0632(5) 0.0196(3) 0.0020(3) 0.0015(3) 0.0049(3)
S1 0.0318(9) 0.0658(12) 0.0350(9) -0.0179(8) 0.0057(7) -0.0077(8)
N1 0.033(3) 0.054(4) 0.042(3) 0.007(3) -0.001(2) -0.001(3)
N2 0.040(4) 0.086(5) 0.060(4) -0.031(4) 0.016(3) -0.016(3)
N3 0.039(3) 0.082(5) 0.042(3) -0.028(3) 0.008(3) -0.006(3)
C1 0.040(4) 0.034(4) 0.032(3) 0.000(3) 0.000(3) -0.001(3)
C2 0.029(3) 0.043(4) 0.031(3) 0.002(3) 0.005(2) -0.004(3)
C3 0.026(3) 0.050(4) 0.031(3) -0.005(3) 0.002(3) -0.002(3)

loop_
_atom_type_symbol
_atom_type_description
_atom_type_scat_dispersion_real
_atom_type_scat_dispersion_imag
_atom_type_scat_source
C C 0.0033 0.0016 'International Tables Vol C Tables 4.2.6.8 and 6.1.1.4'
H H 0.0000 0.0000 'International Tables Vol C Tables 4.2.6.8 and 6.1.1.4'
Br Br -0.2901 2.4595 'International Tables Vol C Tables 4.2.6.8 and 6.1.1.4'
N N 0.0061 0.0033 'International Tables Vol C Tables 4.2.6.8 and 6.1.1.4'
Pb Pb -3.3944 10.1111 'International Tables Vol C Tables 4.2.6.8 and 6.1.1.4'
S S 0.1246 0.1234 'International Tables Vol C Tables 4.2.6.8 and 6.1.1.4'

loop_
_geom_angle_atom_site_label_1
_geom_angle_atom_site_label_2
_geom_angle_atom_site_label_3
_geom_angle
_geom_angle_site_symmetry_1
_geom_angle_site_symmetry_3
Br2 Pb01 Br3 89.99(2) . .
Br2 Pb01 Br4 85.374(18) . .
Br3 Pb01 Br4 95.759(18) . .
Br2 Pb01 Br4 87.87(2) . 4_576
Br3 Pb01 Br4 91.476(18) . 4_576
Br4 Pb01 Br4 170.091(12) . 4_576
Br2 Pb01 Br1 89.15(2) . .
Br3 Pb01 Br1 176.035(17) . .
Br4 Pb01 Br1 88.031(19) . .
Br4 Pb01 Br1 84.624(18) 4_576 .
Br2 Pb01 Br1 167.452(19) . 2
Br3 Pb01 Br1 88.380(18) . 2
Br4 Pb01 Br1 82.413(18) . 2
Br4 Pb01 Br1 104.606(19) 4_576 2
Br1 Pb01 Br1 93.285(10) . 2
Pb01 Br1 Pb01 144.05(3) . 2_545
Pb01 Br4 Pb01 171.42(3) . 4_575
C3 S1 C2 105.0(3) . .
C1 N1 H1NA 109.5 . .
C1 N1 H1NB 109.5 . .
H1NA N1 H1NB 109.5 . .
C1 N1 H1NC 109.5 . .
H1NA N1 H1NC 109.5 . .
H1NB N1 H1NC 109.5 . .
C3 N2 H2NA 120.0 . .
C3 N2 H2NB 120.0 . .
H2NA N2 H2NB 120.0 . .
C3 N3 H3NA 120.0 . .
C3 N3 H3NB 120.0 . .
H3NA N3 H3NB 120.0 . .
N1 C1 C2 109.5(5) . .
N1 C1 H1A 109.8 . .
C2 C1 H1A 109.8 . .
N1 C1 H1B 109.8 . .
C2 C1 H1B 109.8 . .
H1A C1 H1B 108.2 . .
C1 C2 S1 112.3(5) . .
C1 C2 H2A 109.1 . .
S1 C2 H2A 109.1 . .
C1 C2 H2B 109.1 . .
S1 C2 H2B 109.1 . .
H2A C2 H2B 107.9 . .
N3 C3 N2 120.3(7) . .
N3 C3 S1 123.9(5) . .
N2 C3 S1 115.8(5) . .

loop_
_geom_bond_atom_site_label_1
_geom_bond_atom_site_label_2
_geom_bond_distance
_geom_bond_site_symmetry_2
Pb01 Br2 2.8498(7) .
Pb01 Br3 2.9705(6) .
Pb01 Br4 3.0217(6) .
Pb01 Br4 3.0340(6) 4_576
Pb01 Br1 3.0428(6) .
Pb01 Br1 3.1515(7) 2
Br1 Pb01 3.1515(7) 2_545
Br4 Pb01 3.0339(6) 4_575
S1 C3 1.737(7) .
S1 C2 1.812(6) .
N1 C1 1.497(9) .
N1 H1NA 0.9100 .
N1 H1NB 0.9100 .
N1 H1NC 0.9100 .
N2 C3 1.299(9) .
N2 H2NA 0.8800 .
N2 H2NB 0.8800 .
N3 C3 1.297(8) .
N3 H3NA 0.8800 .
N3 H3NB 0.8800 .
C1 C2 1.513(9) .
C1 H1A 0.9900 .
C1 H1B 0.9900 .
C2 H2A 0.9900 .
C2 H2B 0.9900 .

loop_
_geom_torsion_atom_site_label_1
_geom_torsion_atom_site_label_2
_geom_torsion_atom_site_label_3
_geom_torsion_atom_site_label_4
_geom_torsion
N1 C1 C2 S1 178.5(4)
C3 S1 C2 C1 93.1(5)
C2 S1 C3 N3 -6.5(7)
C2 S1 C3 N2 172.8(6)
